data_2220738
loop_
_publ_author_name
'Kavitha, T.'
'Thenmozhi, M.'
'Gobi Rajeshwaran, G.'
'Mohanakrishnan, A. K.'
'Ponnuswamy, M. N.'

_publ_section_title
;
 (<i>E</i>)-Methyl
 3-(2-methyl-1-phenylsulfonyl-1<i>H</i>-indol-3-yl)but-2-enoate
;
_journal_coeditor_code CI2752
_journal_issue 2
_journal_name_full 'Acta Crystallographica Section E'
_journal_page_first o431
_journal_paper_doi 10.1107/S1600536809002931
_journal_volume 65
_journal_year 2009
_chemical_formula_iupac 'C20 H19 N O4 S'
_chemical_formula_moiety 'C20 H19 N O4 S'
_chemical_formula_sum 'C20 H19 N O4 S'
_chemical_formula_weight 369.42
_chemical_name_systematic
;(<i>E</i>)-Methyl
 3-(2-methyl-1-phenylsulfonyl-1<i>H</i>-indol-3-yl)but-2-enoate
;
_space_group_IT_number 14
_symmetry_cell_setting monoclinic
_symmetry_space_group_name_Hall '-P 2ybc'
_symmetry_space_group_name_H-M 'P 1 21/c 1'
_atom_sites_solution_hydrogens geom
_atom_sites_solution_primary direct
_atom_sites_solution_secondary difmap
_audit_creation_method SHELXL97
_cell_angle_alpha 90.00
_cell_angle_beta 97.0850(10)
_cell_angle_gamma 90.00
_cell_formula_units_Z 4
_cell_length_a 8.9498(3)
_cell_length_b 8.8427(2)
_cell_length_c 23.2836(7)
_cell_measurement_reflns_used 5673
_cell_measurement_temperature 293(2)
_cell_measurement_theta_max 31.0
_cell_measurement_theta_min 2.3
_cell_volume 1828.60(9)
_computing_cell_refinement 'SAINT (Bruker, 2004)'
_computing_data_collection 'APEX2 (Bruker, 2004)'
_computing_data_reduction 'SAINT (Bruker, 2004)'
_computing_molecular_graphics 'ORTEP-3 (Farrugia, 1997)'
_computing_publication_material 'SHELXL97 (Sheldrick, 2008) and PLATON (Spek, 2003)'
_computing_structure_refinement 'SHELXL97 (Sheldrick, 2008)'
_computing_structure_solution 'SHELXS97 (Sheldrick, 2008)'
_diffrn_ambient_temperature 293(2)
_diffrn_measured_fraction_theta_full 1.000
_diffrn_measured_fraction_theta_max 0.975
_diffrn_measurement_device_type 'Bruker APEXII CCD area-detector'
_diffrn_measurement_method '\w and \f'
_diffrn_radiation_monochromator graphite
_diffrn_radiation_source 'fine-focus sealed tube'
_diffrn_radiation_type MoK\a
_diffrn_radiation_wavelength 0.71073
_diffrn_reflns_av_R_equivalents 0.0264
_diffrn_reflns_av_sigmaI/netI 0.0260
_diffrn_reflns_limit_h_max 11
_diffrn_reflns_limit_h_min -12
_diffrn_reflns_limit_k_max 12
_diffrn_reflns_limit_k_min -7
_diffrn_reflns_limit_l_max 33
_diffrn_reflns_limit_l_min -32
_diffrn_reflns_number 23203
_diffrn_reflns_theta_full 25.00
_diffrn_reflns_theta_max 30.99
_diffrn_reflns_theta_min 2.29
_diffrn_standards_number 0
_exptl_absorpt_coefficient_mu 0.202
_exptl_absorpt_correction_T_max 0.9684
_exptl_absorpt_correction_T_min 0.9569
_exptl_absorpt_correction_type multi-scan
_exptl_absorpt_process_details '(SADABS; Sheldrick, 2001)'
_exptl_crystal_colour yellow
_exptl_crystal_density_diffrn 1.342
_exptl_crystal_density_method 'not measured'
_exptl_crystal_description block
_exptl_crystal_F_000 776
_exptl_crystal_size_max 0.25
_exptl_crystal_size_mid 0.20
_exptl_crystal_size_min 0.16
_refine_diff_density_max 0.295
_refine_diff_density_min -0.288
_refine_ls_extinction_coef 0.0057(11)
_refine_ls_extinction_expression Fc^*^=kFc[1+0.001xFc^2^\l^3^/sin(2\q)]^-1/4^
_refine_ls_extinction_method 'SHELXL97 (Sheldrick, 2008)'
_refine_ls_goodness_of_fit_ref 1.012
_refine_ls_hydrogen_treatment constr
_refine_ls_matrix_type full
_refine_ls_number_parameters 239
_refine_ls_number_reflns 5673
_refine_ls_number_restraints 0
_refine_ls_restrained_S_all 1.012
_refine_ls_R_factor_all 0.0743
_refine_ls_R_factor_gt 0.0456
_refine_ls_shift/su_max 0.016
_refine_ls_shift/su_mean 0.002
_refine_ls_structure_factor_coef Fsqd
_refine_ls_weighting_details 'calc w = 1/[\s^2^(Fo^2^)+(0.0625P)^2^+0.402P] where P=(Fo^2^+2Fc^2^)/3'
_refine_ls_weighting_scheme calc
_refine_ls_wR_factor_gt 0.1182
_refine_ls_wR_factor_ref 0.1366
_reflns_number_gt 3833
_reflns_number_total 5673
_reflns_threshold_expression I>2\s(I)
_cod_data_source_file ci2752.cif
_cod_data_source_block I
_cod_original_sg_symbol_H-M 'P 21/c'
_cod_database_code 2220738
_cod_database_fobs_code 2220738

loop_
_symmetry_equiv_pos_as_xyz
'x, y, z'
'-x, y+1/2, -z+1/2'
'-x, -y, -z'
'x, -y-1/2, z-1/2'

loop_
_atom_site_type_symbol
_atom_site_label
_atom_site_fract_x
_atom_site_fract_y
_atom_site_fract_z
_atom_site_U_iso_or_equiv
_atom_site_adp_type
_atom_site_calc_flag
_atom_site_refinement_flags
_atom_site_occupancy
_atom_site_disorder_assembly
_atom_site_disorder_group
C C2 0.71830(17) 0.73053(17) 0.13969(7) 0.0461(3) Uani d . 1 . .
C C3 0.85936(15) 0.68775(16) 0.13101(6) 0.0406(3) Uani d . 1 . .
C C4 0.89541(15) 0.54808(16) 0.16149(6) 0.0408(3) Uani d . 1 . .
C C5 0.77241(15) 0.50989(17) 0.19043(6) 0.0430(3) Uani d . 1 . .
C C6 0.77105(19) 0.3804(2) 0.22371(7) 0.0587(4) Uani d . 1 . .
H H6 0.6889 0.3562 0.2428 0.070 Uiso calc R 1 . .
C C7 0.8966(2) 0.2887(2) 0.22744(8) 0.0703(5) Uani d . 1 . .
H H7 0.8983 0.2001 0.2490 0.084 Uiso calc R 1 . .
C C8 1.0202(2) 0.3256(2) 0.19985(9) 0.0682(5) Uani d . 1 . .
H H8 1.1036 0.2621 0.2036 0.082 Uiso calc R 1 . .
C C9 1.02144(17) 0.45440(19) 0.16699(7) 0.0546(4) Uani d . 1 . .
H H9 1.1050 0.4786 0.1487 0.065 Uiso calc R 1 . .
C C10 0.42383(15) 0.44900(18) 0.13523(7) 0.0462(3) Uani d . 1 . .
C C11 0.38591(18) 0.4876(2) 0.07757(7) 0.0550(4) Uani d . 1 . .
H H11 0.3946 0.5871 0.0655 0.066 Uiso calc R 1 . .
C C12 0.3352(2) 0.3766(2) 0.03848(9) 0.0702(5) Uani d . 1 . .
H H12 0.3097 0.4009 -0.0003 0.084 Uiso calc R 1 . .
C C13 0.3223(2) 0.2295(2) 0.05676(10) 0.0739(6) Uani d . 1 . .
H H13 0.2870 0.1553 0.0302 0.089 Uiso calc R 1 . .
C C14 0.3607(2) 0.1917(2) 0.11349(11) 0.0720(5) Uani d . 1 . .
H H14 0.3524 0.0919 0.1253 0.086 Uiso calc R 1 . .
C C15 0.41202(19) 0.3013(2) 0.15350(9) 0.0598(4) Uani d . 1 . .
H H15 0.4382 0.2760 0.1922 0.072 Uiso calc R 1 . .
C C16 0.6333(2) 0.8675(2) 0.11697(10) 0.0724(5) Uani d . 1 . .
H H16A 0.6151 0.9315 0.1487 0.109 Uiso calc R 1 . .
H H16B 0.5389 0.8374 0.0960 0.109 Uiso calc R 1 . .
H H16C 0.6911 0.9218 0.0916 0.109 Uiso calc R 1 . .
C C17 0.96483(16) 0.77322(16) 0.09861(6) 0.0430(3) Uani d . 1 . .
C C18 1.0118(2) 0.92731(19) 0.12070(8) 0.0648(5) Uani d . 1 . .
H H18A 1.1128 0.9231 0.1400 0.097 Uiso calc R 1 . .
H H18B 0.9452 0.9609 0.1474 0.097 Uiso calc R 1 . .
H H18C 1.0074 0.9967 0.0888 0.097 Uiso calc R 1 . .
C C19 1.01726(16) 0.70573(17) 0.05409(7) 0.0466(3) Uani d . 1 . .
H H19 0.9820 0.6090 0.0444 0.056 Uiso calc R 1 . .
C C20 1.12631(18) 0.77169(18) 0.01894(7) 0.0497(4) Uani d . 1 . .
C C21 1.2556(2) 0.7283(2) -0.06194(8) 0.0670(5) Uani d . 1 . .
H H21A 1.2073 0.7956 -0.0909 0.101 Uiso calc R 1 . .
H H21B 1.2938 0.6419 -0.0804 0.101 Uiso calc R 1 . .
H H21C 1.3373 0.7801 -0.0395 0.101 Uiso calc R 1 . .
N N1 0.66229(13) 0.62376(15) 0.17753(5) 0.0465(3) Uani d . 1 . .
O O1 0.48023(16) 0.53321(19) 0.24184(5) 0.0801(4) Uani d . 1 . .
O O2 0.40094(14) 0.72716(15) 0.16816(7) 0.0756(4) Uani d . 1 . .
O O3 1.1914(2) 0.88897(17) 0.02638(7) 0.0984(6) Uani d . 1 . .
O O4 1.14823(13) 0.67953(13) -0.02447(5) 0.0583(3) Uani d . 1 . .
S S1 0.48136(4) 0.59233(5) 0.185184(18) 0.05532(15) Uani d . 1 . .

loop_
_atom_site_aniso_label
_atom_site_aniso_U_11
_atom_site_aniso_U_22
_atom_site_aniso_U_33
_atom_site_aniso_U_12
_atom_site_aniso_U_13
_atom_site_aniso_U_23
C2 0.0440(7) 0.0399(7) 0.0552(8) -0.0028(6) 0.0092(6) -0.0070(6)
C3 0.0391(7) 0.0365(7) 0.0464(7) -0.0050(6) 0.0066(5) -0.0042(6)
C4 0.0347(6) 0.0432(7) 0.0444(7) -0.0066(6) 0.0039(5) -0.0023(6)
C5 0.0372(7) 0.0527(8) 0.0390(7) -0.0063(6) 0.0038(5) -0.0022(6)
C6 0.0520(9) 0.0750(12) 0.0489(8) -0.0117(8) 0.0058(7) 0.0168(8)
C7 0.0648(11) 0.0738(13) 0.0695(11) -0.0025(10) -0.0021(9) 0.0318(10)
C8 0.0492(9) 0.0664(12) 0.0872(13) 0.0085(9) 0.0006(9) 0.0222(10)
C9 0.0373(7) 0.0568(10) 0.0698(10) 0.0002(7) 0.0074(7) 0.0080(8)
C10 0.0295(6) 0.0496(8) 0.0607(9) 0.0002(6) 0.0104(6) -0.0014(7)
C11 0.0497(9) 0.0484(9) 0.0661(10) -0.0034(7) 0.0034(7) 0.0018(7)
C12 0.0663(12) 0.0699(12) 0.0706(12) -0.0108(10) -0.0063(9) -0.0070(9)
C13 0.0593(11) 0.0595(12) 0.0994(15) -0.0112(9) -0.0042(10) -0.0160(11)
C14 0.0521(10) 0.0459(10) 0.1173(17) -0.0077(8) 0.0082(10) 0.0056(10)
C15 0.0433(8) 0.0582(10) 0.0782(11) -0.0038(7) 0.0079(8) 0.0114(9)
C16 0.0593(11) 0.0506(10) 0.1084(16) 0.0094(8) 0.0149(10) 0.0063(10)
C17 0.0406(7) 0.0369(7) 0.0511(8) -0.0059(6) 0.0045(6) 0.0012(6)
C18 0.0794(12) 0.0473(9) 0.0714(11) -0.0209(9) 0.0234(9) -0.0137(8)
C19 0.0461(8) 0.0376(7) 0.0576(8) -0.0109(6) 0.0119(6) -0.0019(6)
C20 0.0513(8) 0.0421(8) 0.0574(9) -0.0096(7) 0.0139(7) -0.0024(7)
C21 0.0692(11) 0.0700(12) 0.0673(11) -0.0114(9) 0.0306(9) -0.0010(9)
N1 0.0389(6) 0.0512(7) 0.0510(7) -0.0031(5) 0.0118(5) -0.0068(5)
O1 0.0728(8) 0.1164(12) 0.0584(7) -0.0149(8) 0.0369(6) -0.0148(7)
O2 0.0534(7) 0.0642(8) 0.1135(11) 0.0126(6) 0.0278(7) -0.0269(8)
O3 0.1299(14) 0.0687(9) 0.1106(12) -0.0562(9) 0.0702(10) -0.0333(8)
O4 0.0646(7) 0.0522(7) 0.0626(7) -0.0135(6) 0.0255(5) -0.0074(5)
S1 0.0418(2) 0.0660(3) 0.0624(3) -0.00185(18) 0.02337(17) -0.01782(19)

loop_
_atom_type_symbol
_atom_type_description
_atom_type_scat_dispersion_real
_atom_type_scat_dispersion_imag
_atom_type_scat_source
C C 0.0033 0.0016 'International Tables Vol C Tables 4.2.6.8 and 6.1.1.4'
H H 0.0000 0.0000 'International Tables Vol C Tables 4.2.6.8 and 6.1.1.4'
N N 0.0061 0.0033 'International Tables Vol C Tables 4.2.6.8 and 6.1.1.4'
O O 0.0106 0.0060 'International Tables Vol C Tables 4.2.6.8 and 6.1.1.4'
S S 0.1246 0.1234 'International Tables Vol C Tables 4.2.6.8 and 6.1.1.4'

loop_
_geom_angle_atom_site_label_1
_geom_angle_atom_site_label_2
_geom_angle_atom_site_label_3
_geom_angle_site_symmetry_1
_geom_angle_site_symmetry_3
_geom_angle
_geom_angle_publ_flag
C3 C2 N1 . . 108.20(13) ?
C3 C2 C16 . . 128.09(15) ?
N1 C2 C16 . . 123.67(14) ?
C2 C3 C4 . . 108.77(12) ?
C2 C3 C17 . . 126.51(13) ?
C4 C3 C17 . . 124.64(12) ?
C9 C4 C5 . . 119.20(14) ?
C9 C4 C3 . . 133.22(14) ?
C5 C4 C3 . . 107.57(13) ?
C6 C5 C4 . . 122.05(14) ?
C6 C5 N1 . . 130.83(13) ?
C4 C5 N1 . . 107.12(13) ?
C7 C6 C5 . . 117.28(15) ?
C7 C6 H6 . . 121.4 ?
C5 C6 H6 . . 121.4 ?
C6 C7 C8 . . 121.55(17) ?
C6 C7 H7 . . 119.2 ?
C8 C7 H7 . . 119.2 ?
C9 C8 C7 . . 121.06(17) ?
C9 C8 H8 . . 119.5 ?
C7 C8 H8 . . 119.5 ?
C8 C9 C4 . . 118.85(15) ?
C8 C9 H9 . . 120.6 ?
C4 C9 H9 . . 120.6 ?
C15 C10 C11 . . 120.80(16) ?
C15 C10 S1 . . 120.41(13) ?
C11 C10 S1 . . 118.76(12) ?
C12 C11 C10 . . 119.07(17) ?
C12 C11 H11 . . 120.5 ?
C10 C11 H11 . . 120.5 ?
C11 C12 C13 . . 120.15(19) ?
C11 C12 H12 . . 119.9 ?
C13 C12 H12 . . 119.9 ?
C14 C13 C12 . . 120.61(19) ?
C14 C13 H13 . . 119.7 ?
C12 C13 H13 . . 119.7 ?
C13 C14 C15 . . 120.24(18) ?
C13 C14 H14 . . 119.9 ?
C15 C14 H14 . . 119.9 ?
C10 C15 C14 . . 119.12(18) ?
C10 C15 H15 . . 120.4 ?
C14 C15 H15 . . 120.4 ?
C2 C16 H16A . . 109.5 ?
C2 C16 H16B . . 109.5 ?
H16A C16 H16B . . 109.5 ?
C2 C16 H16C . . 109.5 ?
H16A C16 H16C . . 109.5 ?
H16B C16 H16C . . 109.5 ?
C19 C17 C3 . . 118.34(13) ?
C19 C17 C18 . . 124.36(14) ?
C3 C17 C18 . . 117.20(13) ?
C17 C18 H18A . . 109.5 ?
C17 C18 H18B . . 109.5 ?
H18A C18 H18B . . 109.5 ?
C17 C18 H18C . . 109.5 ?
H18A C18 H18C . . 109.5 ?
H18B C18 H18C . . 109.5 ?
C17 C19 C20 . . 125.32(14) ?
C17 C19 H19 . . 117.3 ?
C20 C19 H19 . . 117.3 ?
O3 C20 O4 . . 121.87(14) ?
O3 C20 C19 . . 127.63(15) ?
O4 C20 C19 . . 110.48(13) ?
O4 C21 H21A . . 109.5 ?
O4 C21 H21B . . 109.5 ?
H21A C21 H21B . . 109.5 ?
O4 C21 H21C . . 109.5 ?
H21A C21 H21C . . 109.5 ?
H21B C21 H21C . . 109.5 ?
C5 N1 C2 . . 108.30(11) ?
C5 N1 S1 . . 121.12(10) ?
C2 N1 S1 . . 126.50(11) ?
C20 O4 C21 . . 116.60(13) ?
O1 S1 O2 . . 120.37(9) ?
O1 S1 N1 . . 106.13(7) ?
O2 S1 N1 . . 107.09(8) ?
O1 S1 C10 . . 108.35(9) ?
O2 S1 C10 . . 108.88(8) ?
N1 S1 C10 . . 104.96(6) ?

loop_
_geom_bond_atom_site_label_1
_geom_bond_atom_site_label_2
_geom_bond_site_symmetry_2
_geom_bond_distance
_geom_bond_publ_flag
C2 C3 . 1.357(2) ?
C2 N1 . 1.4241(19) ?
C2 C16 . 1.493(2) ?
C3 C4 . 1.441(2) ?
C3 C17 . 1.4857(19) ?
C4 C9 . 1.393(2) ?
C4 C5 . 1.4012(19) ?
C5 C6 . 1.383(2) ?
C5 N1 . 1.415(2) ?
C6 C7 . 1.380(3) ?
C6 H6 . 0.93 ?
C7 C8 . 1.385(3) ?
C7 H7 . 0.93 ?
C8 C9 . 1.373(2) ?
C8 H8 . 0.93 ?
C9 H9 . 0.93 ?
C10 C15 . 1.381(2) ?
C10 C11 . 1.386(2) ?
C10 S1 . 1.7540(16) ?
C11 C12 . 1.377(3) ?
C11 H11 . 0.93 ?
C12 C13 . 1.378(3) ?
C12 H12 . 0.93 ?
C13 C14 . 1.365(3) ?
C13 H13 . 0.93 ?
C14 C15 . 1.383(3) ?
C14 H14 . 0.93 ?
C15 H15 . 0.93 ?
C16 H16A . 0.96 ?
C16 H16B . 0.96 ?
C16 H16C . 0.96 ?
C17 C19 . 1.331(2) ?
C17 C18 . 1.498(2) ?
C18 H18A . 0.96 ?
C18 H18B . 0.96 ?
C18 H18C . 0.96 ?
C19 C20 . 1.470(2) ?
C19 H19 . 0.93 ?
C20 O3 . 1.1915(19) ?
C20 O4 . 1.3315(19) ?
C21 O4 . 1.4415(19) ?
C21 H21A . 0.96 ?
C21 H21B . 0.96 ?
C21 H21C . 0.96 ?
N1 S1 . 1.6740(12) ?
O1 S1 . 1.4202(14) ?
O2 S1 . 1.4234(14) ?

loop_
_geom_hbond_atom_site_label_D
_geom_hbond_atom_site_label_H
_geom_hbond_atom_site_label_A
_geom_hbond_site_symmetry_A
_geom_hbond_distance_DH
_geom_hbond_distance_HA
_geom_hbond_distance_DA
_geom_hbond_angle_DHA
C6 H6 O2 2_645 0.93 2.58 3.391(2) 146
C13 H13 O3 1_445 0.93 2.50 3.277(2) 141

loop_
_geom_torsion_atom_site_label_1
_geom_torsion_atom_site_label_2
_geom_torsion_atom_site_label_3
_geom_torsion_atom_site_label_4
_geom_torsion_site_symmetry_1
_geom_torsion_site_symmetry_2
_geom_torsion_site_symmetry_3
_geom_torsion_site_symmetry_4
_geom_torsion
_geom_torsion_publ_flag
N1 C2 C3 C4 . . . . 2.26(16) ?
C16 C2 C3 C4 . . . . 179.74(16) ?
N1 C2 C3 C17 . . . . -174.38(13) ?
C16 C2 C3 C17 . . . . 3.1(3) ?
C2 C3 C4 C9 . . . . 179.15(16) ?
C17 C3 C4 C9 . . . . -4.1(3) ?
C2 C3 C4 C5 . . . . -1.70(16) ?
C17 C3 C4 C5 . . . . 175.01(13) ?
C9 C4 C5 C6 . . . . -1.0(2) ?
C3 C4 C5 C6 . . . . 179.68(14) ?
C9 C4 C5 N1 . . . . 179.72(13) ?
C3 C4 C5 N1 . . . . 0.44(15) ?
C4 C5 C6 C7 . . . . -0.1(2) ?
N1 C5 C6 C7 . . . . 178.98(16) ?
C5 C6 C7 C8 . . . . 1.0(3) ?
C6 C7 C8 C9 . . . . -0.9(3) ?
C7 C8 C9 C4 . . . . -0.3(3) ?
C5 C4 C9 C8 . . . . 1.2(2) ?
C3 C4 C9 C8 . . . . -179.75(17) ?
C15 C10 C11 C12 . . . . 0.4(2) ?
S1 C10 C11 C12 . . . . -177.57(14) ?
C10 C11 C12 C13 . . . . 0.2(3) ?
C11 C12 C13 C14 . . . . -0.6(3) ?
C12 C13 C14 C15 . . . . 0.6(3) ?
C11 C10 C15 C14 . . . . -0.4(2) ?
S1 C10 C15 C14 . . . . 177.49(13) ?
C13 C14 C15 C10 . . . . -0.1(3) ?
C2 C3 C17 C19 . . . . -122.74(17) ?
C4 C3 C17 C19 . . . . 61.1(2) ?
C2 C3 C17 C18 . . . . 60.7(2) ?
C4 C3 C17 C18 . . . . -115.44(17) ?
C3 C17 C19 C20 . . . . -177.59(14) ?
C18 C17 C19 C20 . . . . -1.3(3) ?
C17 C19 C20 O3 . . . . 5.1(3) ?
C17 C19 C20 O4 . . . . -176.02(15) ?
C6 C5 N1 C2 . . . . -178.24(16) ?
C4 C5 N1 C2 . . . . 0.92(15) ?
C6 C5 N1 S1 . . . . -19.6(2) ?
C4 C5 N1 S1 . . . . 159.59(10) ?
C3 C2 N1 C5 . . . . -2.00(16) ?
C16 C2 N1 C5 . . . . -179.62(15) ?
C3 C2 N1 S1 . . . . -159.21(11) ?
C16 C2 N1 S1 . . . . 23.2(2) ?
O3 C20 O4 C21 . . . . 0.4(3) ?
C19 C20 O4 C21 . . . . -178.62(15) ?
C5 N1 S1 O1 . . . . 50.95(13) ?
C2 N1 S1 O1 . . . . -154.49(13) ?
C5 N1 S1 O2 . . . . -179.29(11) ?
C2 N1 S1 O2 . . . . -24.73(14) ?
C5 N1 S1 C10 . . . . -63.66(12) ?
C2 N1 S1 C10 . . . . 90.89(13) ?
C15 C10 S1 O1 . . . . -11.22(15) ?
C11 C10 S1 O1 . . . . 166.71(12) ?
C15 C10 S1 O2 . . . . -143.79(13) ?
C11 C10 S1 O2 . . . . 34.14(14) ?
C15 C10 S1 N1 . . . . 101.83(13) ?
C11 C10 S1 N1 . . . . -80.24(13) ?

loop_
_cod_related_entry_id
_cod_related_entry_database
_cod_related_entry_code
1 ChemSpider 24741651
